data_4000324
loop_
_publ_author_name
'Chiu, Ching-Wen'
'Chow, Tahsin J.'
'Chuen, Chang-Hao'
'Lin, Hsiu-Mei'
'Tao, Yu-Tai'

_publ_section_title
;
 Bisindolylmaleimides as Red Electroluminescence Materials
;
_journal_coden_ASTM CMATEX
_journal_issue 23
_journal_name_full 'Chemistry of Materials'
_journal_page_first 4527
_journal_page_last 4532
_journal_paper_doi 10.1021/cm0303890
_journal_volume 15
_journal_year 2003
_chemical_formula_moiety 'C25 H23 N3 O2'
_chemical_formula_sum 'C25 H23 N3 O2'
_chemical_formula_weight 397.46
_space_group_IT_number 2
_space_group_name_Hall '-P 1'
_space_group_name_H-M_alt 'P -1'
_symmetry_cell_setting triclinic
_symmetry_Int_Tables_number 2
_symmetry_space_group_name_Hall '-P 1'
_symmetry_space_group_name_H-M 'P -1'
_atom_sites_solution_hydrogens geom
_atom_sites_solution_primary direct
_atom_sites_solution_secondary difmap
_cell_angle_alpha 82.65(3)
_cell_angle_beta 88.36(3)
_cell_angle_gamma 74.72(2)
_cell_formula_units_Z 2
_cell_length_a 8.344(3)
_cell_length_b 10.043(3)
_cell_length_c 12.731(4)
_cell_measurement_reflns_used 0
_cell_measurement_temperature 293(2)
_cell_measurement_theta_max 0
_cell_measurement_theta_min 0
_cell_measurement_wavelength 0.71073
_cell_volume 1020.7(6)
_diffrn_ambient_temperature 293(2)
_diffrn_detector 'scintillation LiI'
_diffrn_detector_dtime 1.195
_diffrn_measured_fraction_theta_full 0.999
_diffrn_measured_fraction_theta_max 0.999
_diffrn_measurement_device '\k-geometry diffractometer'
_diffrn_measurement_device_type 'Enraf Nonius CAD4'
_diffrn_measurement_method 'non-profiled omega/2theta scans'
_diffrn_orient_matrix_type
;
  x-axis points to radiation source
  the matrix is specified in reciprocal space
;
_diffrn_orient_matrix_UB_11 -0.068785
_diffrn_orient_matrix_UB_12 0.09586
_diffrn_orient_matrix_UB_13 0.008525
_diffrn_orient_matrix_UB_21 0.045536
_diffrn_orient_matrix_UB_22 -0.009661
_diffrn_orient_matrix_UB_23 0.073198
_diffrn_orient_matrix_UB_31 0.092908
_diffrn_orient_matrix_UB_32 0.039239
_diffrn_orient_matrix_UB_33 -0.029011
_diffrn_radiation_monochromator graphite
_diffrn_radiation_probe x-ray
_diffrn_radiation_type MoK\a
_diffrn_radiation_wavelength 0.71073
_diffrn_reflns_av_R_equivalents 0.0205
_diffrn_reflns_av_unetI/netI 0.0569
_diffrn_reflns_limit_h_max 9
_diffrn_reflns_limit_h_min 0
_diffrn_reflns_limit_k_max 11
_diffrn_reflns_limit_k_min -11
_diffrn_reflns_limit_l_max 15
_diffrn_reflns_limit_l_min -15
_diffrn_reflns_number 3850
_diffrn_reflns_theta_full 24.98
_diffrn_reflns_theta_max 24.98
_diffrn_reflns_theta_min 1.61
_diffrn_source 'Enraf Nonius FR590'
_diffrn_standards_decay_% 2
_diffrn_standards_interval_time 60
_diffrn_standards_number 3
_exptl_absorpt_coefficient_mu 0.083
_exptl_absorpt_correction_T_max 0.9538
_exptl_absorpt_correction_T_min 0.7194
_exptl_absorpt_correction_type psi-scan
_exptl_crystal_colour red
_exptl_crystal_density_diffrn 1.293
_exptl_crystal_density_method 'not measured'
_exptl_crystal_description prism
_exptl_crystal_F_000 420
_exptl_crystal_size_max 0.4
_exptl_crystal_size_mid 0.32
_exptl_crystal_size_min 0.15
_refine_diff_density_max 0.337
_refine_diff_density_min -0.353
_refine_diff_density_rms 0.056
_refine_ls_extinction_method none
_refine_ls_goodness_of_fit_ref 1.044
_refine_ls_hydrogen_treatment mixed
_refine_ls_matrix_type full
_refine_ls_number_parameters 271
_refine_ls_number_reflns 3579
_refine_ls_number_restraints 0
_refine_ls_restrained_S_all 1.044
_refine_ls_R_factor_all 0.1234
_refine_ls_R_factor_gt 0.0597
_refine_ls_shift/su_max 0
_refine_ls_shift/su_mean 0
_refine_ls_structure_factor_coef Fsqd
_refine_ls_weighting_details 'calc w=1/[\s^2^(Fo^2^)+(0.1140P)^2^+0.2902P] where P=(Fo^2^+2Fc^2^)/3'
_refine_ls_weighting_scheme calc
_refine_ls_wR_factor_gt 0.1699
_refine_ls_wR_factor_ref 0.2097
_reflns_number_gt 2006
_reflns_number_total 3579
_reflns_threshold_expression >2sigma(I)
_cod_database_code 4000324
_exptl_absorpt_factor_mur 0.042
_exptl_absorpt_correction_t_ave 0.8087
_diffrn_standards_decay_corr_max 1.131
_diffrn_standards_decay_corr_min 0.951

loop_
_symmetry_equiv_pos_as_xyz
'x, y, z'
'-x, -y, -z'

loop_
_atom_site_label
_atom_site_type_symbol
_atom_site_fract_x
_atom_site_fract_y
_atom_site_fract_z
_atom_site_U_iso_or_equiv
_atom_site_adp_type
_atom_site_occupancy
_atom_site_symmetry_multiplicity
_atom_site_calc_flag
_atom_site_refinement_flags
_atom_site_disorder_assembly
_atom_site_disorder_group
C1 C 0.7165(5) -0.0242(4) 0.4515(3) 0.0454(9) Uani 1 1 d . . .
C2 C 0.7528(6) 0.0751(4) 0.5055(3) 0.0617(11) Uani 1 1 d . . .
H2A H 0.7988 0.0518 0.5732 0.074 Uiso 1 1 calc R . .
C3 C 0.7190(6) 0.2085(5) 0.4564(4) 0.0739(13) Uani 1 1 d . . .
H3A H 0.7427 0.2774 0.4908 0.089 Uiso 1 1 calc R . .
C4 C 0.6494(6) 0.2423(4) 0.3550(4) 0.0703(13) Uani 1 1 d . . .
H4A H 0.6295 0.3336 0.3226 0.084 Uiso 1 1 calc R . .
C5 C 0.6095(5) 0.1456(4) 0.3019(3) 0.0539(10) Uani 1 1 d . . .
H5A H 0.5616 0.1705 0.2348 0.065 Uiso 1 1 calc R . .
C6 C 0.6424(4) 0.0074(4) 0.3510(3) 0.0435(9) Uani 1 1 d . . .
C7 C 0.6266(4) -0.1203(3) 0.3196(3) 0.0396(8) Uani 1 1 d . . .
C8 C 0.6902(4) -0.2231(4) 0.4020(3) 0.0441(9) Uani 1 1 d . . .
C9 C 0.7001(6) -0.3733(4) 0.4129(3) 0.0589(11) Uani 1 1 d . . .
H9A H 0.7522 -0.4174 0.4792 0.088 Uiso 1 1 calc R . .
H9B H 0.7645 -0.4141 0.3558 0.088 Uiso 1 1 calc R . .
H9C H 0.5902 -0.3859 0.4107 0.088 Uiso 1 1 calc R . .
C10 C 0.8153(6) -0.2391(5) 0.5819(3) 0.0693(13) Uani 1 1 d . . .
H10A H 0.8208 -0.3361 0.5845 0.104 Uiso 1 1 calc R . .
H10B H 0.7477 -0.2016 0.6389 0.104 Uiso 1 1 calc R . .
H10C H 0.9252 -0.2279 0.5885 0.104 Uiso 1 1 calc R . .
C11 C 1.0540(4) -0.4650(4) 0.1780(3) 0.0415(8) Uani 1 1 d . . .
C12 C 1.2215(5) -0.4957(4) 0.2056(3) 0.0576(11) Uani 1 1 d . . .
H12A H 1.2946 -0.5809 0.1964 0.069 Uiso 1 1 calc R . .
C13 C 1.2725(5) -0.3966(5) 0.2460(4) 0.0653(12) Uani 1 1 d . . .
H13A H 1.3836 -0.4148 0.2654 0.078 Uiso 1 1 calc R . .
C14 C 1.1664(5) -0.2677(5) 0.2600(3) 0.0601(11) Uani 1 1 d . . .
H14A H 1.2071 -0.2031 0.2897 0.072 Uiso 1 1 calc R . .
C15 C 1.0008(5) -0.2347(4) 0.2303(3) 0.0488(9) Uani 1 1 d . . .
H15A H 0.9308 -0.1472 0.2368 0.059 Uiso 1 1 calc R . .
C16 C 0.9419(4) -0.3349(3) 0.1907(2) 0.0390(8) Uani 1 1 d . . .
C17 C 0.7837(4) -0.3421(3) 0.1543(2) 0.0370(8) Uani 1 1 d . . .
C18 C 0.8049(4) -0.4723(3) 0.1231(2) 0.0385(8) Uani 1 1 d . . .
C19 C 0.6841(5) -0.5406(4) 0.0862(3) 0.0493(9) Uani 1 1 d . . .
H19A H 0.7413 -0.6321 0.0706 0.074 Uiso 1 1 calc R . .
H19B H 0.629 -0.4867 0.0235 0.074 Uiso 1 1 calc R . .
H19C H 0.6035 -0.5475 0.1406 0.074 Uiso 1 1 calc R . .
C20 C 1.0363(5) -0.6882(4) 0.1160(3) 0.0607(11) Uani 1 1 d . . .
H20A H 1.1531 -0.717 0.132 0.091 Uiso 1 1 calc R . .
H20B H 1.0196 -0.6941 0.0427 0.091 Uiso 1 1 calc R . .
H20C H 0.9809 -0.7478 0.1593 0.091 Uiso 1 1 calc R . .
C21 C 0.5658(4) -0.1391(3) 0.2186(3) 0.0367(8) Uani 1 1 d . . .
C22 C 0.4027(4) -0.0493(3) 0.1738(3) 0.0423(8) Uani 1 1 d . . .
C23 C 0.5134(4) -0.1999(3) 0.0567(3) 0.0389(8) Uani 1 1 d . . .
C24 C 0.6279(4) -0.2329(3) 0.1509(3) 0.0370(8) Uani 1 1 d . . .
C25 C 0.2315(5) -0.0388(4) 0.0129(3) 0.0586(11) Uani 1 1 d . . .
H25A H 0.2457 -0.084 -0.0501 0.088 Uiso 1 1 calc R . .
H25B H 0.2123 0.0597 -0.0064 0.088 Uiso 1 1 calc R . .
H25C H 0.1381 -0.0576 0.0519 0.088 Uiso 1 1 calc R . .
N1 N 0.7424(4) -0.1652(3) 0.4809(2) 0.0502(8) Uani 1 1 d . . .
N2 N 0.3808(3) -0.0911(3) 0.0782(2) 0.0448(7) Uani 1 1 d . . .
N3 N 0.9687(4) -0.5453(3) 0.1376(2) 0.0425(7) Uani 1 1 d . . .
O2 O 0.5304(3) -0.2513(3) -0.02425(19) 0.0535(7) Uani 1 1 d . . .
O1 O 0.3039(3) 0.0403(3) 0.2142(2) 0.0582(7) Uani 1 1 d . . .

loop_
_atom_site_aniso_label
_atom_site_aniso_U_11
_atom_site_aniso_U_22
_atom_site_aniso_U_33
_atom_site_aniso_U_23
_atom_site_aniso_U_13
_atom_site_aniso_U_12
C1 0.046(2) 0.046(2) 0.0416(19) -0.0094(16) 0.0003(16) -0.0062(17)
C2 0.074(3) 0.061(3) 0.050(2) -0.012(2) -0.010(2) -0.014(2)
C3 0.096(4) 0.062(3) 0.070(3) -0.022(2) 0.001(3) -0.026(3)
C4 0.091(4) 0.045(2) 0.071(3) -0.005(2) -0.004(3) -0.011(2)
C5 0.071(3) 0.038(2) 0.049(2) -0.0045(16) -0.0023(19) -0.0078(19)
C6 0.046(2) 0.042(2) 0.0383(19) -0.0061(15) 0.0023(15) -0.0045(16)
C7 0.040(2) 0.0369(18) 0.0370(18) -0.0049(14) -0.0014(15) -0.0003(15)
C8 0.045(2) 0.0422(19) 0.0394(19) -0.0023(15) -0.0006(16) -0.0020(16)
C9 0.072(3) 0.043(2) 0.054(2) 0.0035(18) -0.007(2) -0.007(2)
C10 0.078(3) 0.073(3) 0.046(2) 0.003(2) -0.017(2) -0.005(2)
C11 0.0343(19) 0.045(2) 0.0381(18) 0.0006(15) -0.0023(14) -0.0004(15)
C12 0.036(2) 0.061(3) 0.064(3) 0.001(2) -0.0045(18) 0.0044(19)
C13 0.036(2) 0.084(3) 0.071(3) -0.004(2) -0.008(2) -0.010(2)
C14 0.050(3) 0.082(3) 0.058(2) -0.013(2) -0.0048(19) -0.030(2)
C15 0.046(2) 0.053(2) 0.047(2) -0.0049(17) 0.0009(17) -0.0142(18)
C16 0.0358(19) 0.043(2) 0.0363(18) -0.0050(14) -0.0005(14) -0.0072(15)
C17 0.0315(18) 0.0375(18) 0.0370(17) -0.0048(14) -0.0025(14) -0.0002(14)
C18 0.0322(18) 0.0385(18) 0.0376(18) -0.0016(14) -0.0028(14) 0.0023(14)
C19 0.052(2) 0.045(2) 0.050(2) -0.0080(17) -0.0025(17) -0.0093(18)
C20 0.061(3) 0.036(2) 0.070(3) -0.0062(19) 0.001(2) 0.0126(18)
C21 0.0325(18) 0.0315(17) 0.0415(18) 0.0001(14) -0.0029(14) -0.0021(14)
C22 0.0368(19) 0.0339(18) 0.050(2) -0.0015(16) -0.0011(16) -0.0003(15)
C23 0.0334(19) 0.0354(18) 0.0447(19) -0.0042(15) -0.0047(15) -0.0034(14)
C24 0.0317(18) 0.0366(18) 0.0377(17) -0.0020(14) -0.0047(14) -0.0012(14)
C25 0.040(2) 0.056(2) 0.069(3) 0.003(2) -0.0203(19) 0.0025(18)
N1 0.056(2) 0.0520(19) 0.0357(16) 0.0008(13) -0.0063(14) -0.0037(15)
N2 0.0343(16) 0.0429(17) 0.0484(17) -0.0036(13) -0.0107(13) 0.0055(13)
N3 0.0375(16) 0.0355(16) 0.0469(17) -0.0056(13) -0.0020(13) 0.0041(13)
O2 0.0518(16) 0.0578(17) 0.0455(15) -0.0130(13) -0.0109(12) -0.0007(13)
O1 0.0502(16) 0.0434(14) 0.0655(17) -0.0075(13) -0.0039(13) 0.0156(12)

loop_
_cod_changelog_entry_id
_cod_changelog_entry_author
_cod_changelog_entry_date
_cod_changelog_entry_text
1 'Vaitkus, Antanas' 2021-10-23T05:30:00+03:00 'Updated bibliographic information.'
